data_4001017
loop_
_publ_author_name
'Liu, Ping'
'Wu, Yiliang'
'Pan, Hualong'
'Li, Yuning'
'Gardner, Sandra'
'Ong, Beng S.'
'Zhu, Shiping'

_publ_section_title
;
 Novel High-Performance Liquid-Crystalline Organic Semiconductors for
 Thin-Film Transistors
;
_journal_issue 13
_journal_name_full 'Chemistry of Materials'
_journal_page_first 2727
_journal_paper_doi 10.1021/cm900265q
_journal_volume 21
_journal_year 2009
_chemical_formula_sum 'C34 H38 S2'
_chemical_formula_weight 510.76
_chemical_name_systematic
; 
 ? 
;
_space_group_IT_number 15
_symmetry_cell_setting monoclinic
_symmetry_space_group_name_Hall '-C 2yc'
_symmetry_space_group_name_H-M 'C 1 2/c 1'
_atom_sites_solution_hydrogens geom
_atom_sites_solution_primary direct
_atom_sites_solution_secondary difmap
_audit_creation_method SHELXL-97
_cell_angle_alpha 90.00
_cell_angle_beta 92.136(4)
_cell_angle_gamma 90.00
_cell_formula_units_Z 4
_cell_length_a 64.229(5)
_cell_length_b 7.6301(5)
_cell_length_c 5.8399(4)
_cell_measurement_temperature 295(2)
_cell_volume 2860.0(4)
_computing_structure_refinement 'SHELXL-97 (Sheldrick, 1997)'
_computing_structure_solution 'SHELXS-97 (Sheldrick, 1990)'
_diffrn_ambient_temperature 295(2)
_diffrn_measured_fraction_theta_full 0.963
_diffrn_measured_fraction_theta_max 0.963
_diffrn_radiation_monochromator 'parallel focus mirrors'
_diffrn_radiation_source 'rotating anode'
_diffrn_radiation_type CuK\a
_diffrn_radiation_wavelength 1.54178
_diffrn_reflns_av_R_equivalents 0.0868
_diffrn_reflns_av_sigmaI/netI 0.1459
_diffrn_reflns_limit_h_max 74
_diffrn_reflns_limit_h_min -76
_diffrn_reflns_limit_k_max 9
_diffrn_reflns_limit_k_min -9
_diffrn_reflns_limit_l_max 6
_diffrn_reflns_limit_l_min -6
_diffrn_reflns_number 7149
_diffrn_reflns_theta_full 68.19
_diffrn_reflns_theta_max 68.19
_diffrn_reflns_theta_min 2.75
_exptl_absorpt_coefficient_mu 1.821
_exptl_crystal_density_diffrn 1.186
_exptl_crystal_density_method 'not measured'
_exptl_crystal_F_000 1096
_refine_diff_density_max 0.964
_refine_diff_density_min -0.329
_refine_diff_density_rms 0.081
_refine_ls_extinction_method none
_refine_ls_goodness_of_fit_ref 1.017
_refine_ls_hydrogen_treatment constr
_refine_ls_matrix_type full
_refine_ls_number_parameters 163
_refine_ls_number_reflns 2514
_refine_ls_number_restraints 0
_refine_ls_restrained_S_all 1.017
_refine_ls_R_factor_all 0.1516
_refine_ls_R_factor_gt 0.1094
_refine_ls_shift/su_max 0.044
_refine_ls_shift/su_mean 0.007
_refine_ls_structure_factor_coef Fsqd
_refine_ls_weighting_details 'calc w=1/[\s^2^(Fo^2^)+(0.1663P)^2^+2.9997P] where P=(Fo^2^+2Fc^2^)/3'
_refine_ls_weighting_scheme calc
_refine_ls_wR_factor_gt 0.2861
_refine_ls_wR_factor_ref 0.3278
_reflns_number_gt 1518
_reflns_number_total 2514
_reflns_threshold_expression >2sigma(I)
_cod_data_source_file cm900265q_si_002.cif
_cod_data_source_block pl8m
_cod_original_cell_volume 2860.0(3)
_cod_original_sg_symbol_H-M C2/c
_cod_database_code 4001017

loop_
_symmetry_equiv_pos_as_xyz
'x, y, z'
'-x, y, -z+1/2'
'x+1/2, y+1/2, z'
'-x+1/2, y+1/2, -z+1/2'
'-x, -y, -z'
'x, -y, z-1/2'
'-x+1/2, -y+1/2, -z'
'x+1/2, -y+1/2, z-1/2'

loop_
_atom_site_label
_atom_site_type_symbol
_atom_site_fract_x
_atom_site_fract_y
_atom_site_fract_z
_atom_site_U_iso_or_equiv
_atom_site_adp_type
_atom_site_occupancy
_atom_site_symmetry_multiplicity
_atom_site_calc_flag
_atom_site_refinement_flags
S1 S 0.22850(2) 0.32667(18) 0.2639(2) 0.0746(6) Uani 1 1 d .
C2 C 0.23911(8) 0.2415(6) 0.0185(8) 0.0628(13) Uani 1 1 d .
C3 C 0.22383(9) 0.1639(6) -0.1133(9) 0.0705(15) Uani 1 1 d .
H3A H 0.2264 0.1101 -0.2524 0.085 Uiso 1 1 calc R
C4 C 0.20404(10) 0.1714(6) -0.0234(10) 0.0723(15) Uani 1 1 d .
H4A H 0.1922 0.1247 -0.0965 0.087 Uiso 1 1 calc R
C5 C 0.20393(9) 0.2565(7) 0.1876(9) 0.0775(17) Uani 1 1 d .
C6 C 0.18654(9) 0.2809(7) 0.3346(10) 0.0728(15) Uani 1 1 d .
H6A H 0.1888 0.3544 0.4601 0.087 Uiso 1 1 calc R
C7 C 0.16804(10) 0.2118(7) 0.3113(10) 0.0744(15) Uani 1 1 d .
H7A H 0.1661 0.1382 0.1854 0.089 Uiso 1 1 calc R
C8 C 0.14984(10) 0.2312(7) 0.4504(10) 0.0721(15) Uani 1 1 d .
C9 C 0.13056(10) 0.1702(7) 0.3728(10) 0.0783(16) Uani 1 1 d .
H9A H 0.1296 0.1111 0.2334 0.094 Uiso 1 1 calc R
C10 C 0.11290(10) 0.1933(7) 0.4928(10) 0.0800(16) Uani 1 1 d .
H10A H 0.1003 0.1515 0.4323 0.096 Uiso 1 1 calc R
C11 C 0.11350(10) 0.2797(8) 0.7076(10) 0.0784(16) Uani 1 1 d .
C12 C 0.13284(10) 0.3346(7) 0.7860(10) 0.0764(15) Uani 1 1 d .
H12A H 0.1340 0.3889 0.9286 0.092 Uiso 1 1 calc R
C13 C 0.15052(10) 0.3138(7) 0.6659(10) 0.0738(15) Uani 1 1 d .
H13A H 0.1632 0.3547 0.7273 0.089 Uiso 1 1 calc R
C14 C 0.09449(11) 0.3089(9) 0.8392(12) 0.100(2) Uani 1 1 d .
H14A H 0.0977 0.2672 0.9934 0.120 Uiso 1 1 calc R
H14B H 0.0928 0.4349 0.8504 0.120 Uiso 1 1 calc R
C15 C 0.07467(13) 0.2399(12) 0.7745(16) 0.126(3) Uani 1 1 d .
H15A H 0.0760 0.1136 0.7632 0.151 Uiso 1 1 calc R
H15B H 0.0709 0.2832 0.6222 0.151 Uiso 1 1 calc R
C16 C 0.05693(14) 0.2785(12) 0.9258(19) 0.138(3) Uani 1 1 d .
H16A H 0.0606 0.2334 1.0772 0.166 Uiso 1 1 calc R
H16B H 0.0559 0.4048 0.9395 0.166 Uiso 1 1 calc R
C17 C 0.03691(18) 0.2140(18) 0.864(2) 0.209(6) Uani 1 1 d .
H17A H 0.0377 0.0874 0.8517 0.251 Uiso 1 1 calc R
H17B H 0.0329 0.2591 0.7131 0.251 Uiso 1 1 calc R
C18 C 0.01983(18) 0.2599(15) 1.027(3) 0.226(6) Uani 1 1 d .
H18A H 0.0069 0.2094 0.9723 0.339 Uiso 1 1 calc R
H18B H 0.0184 0.3849 1.0357 0.339 Uiso 1 1 calc R
H18C H 0.0234 0.2143 1.1767 0.339 Uiso 1 1 calc R

loop_
_atom_site_aniso_label
_atom_site_aniso_U_11
_atom_site_aniso_U_22
_atom_site_aniso_U_33
_atom_site_aniso_U_23
_atom_site_aniso_U_13
_atom_site_aniso_U_12
S1 0.1024(12) 0.0650(9) 0.0572(9) -0.0084(6) 0.0154(7) -0.0051(7)
C2 0.095(4) 0.046(2) 0.048(3) -0.002(2) 0.007(2) 0.000(3)
C3 0.099(4) 0.056(3) 0.057(3) 0.004(2) 0.011(3) -0.005(3)
C4 0.094(4) 0.056(3) 0.067(3) 0.002(2) 0.004(3) -0.005(3)
C5 0.104(5) 0.062(3) 0.068(3) 0.021(3) 0.019(3) 0.013(3)
C6 0.088(4) 0.061(3) 0.069(3) -0.006(3) 0.012(3) 0.003(3)
C7 0.094(4) 0.069(3) 0.061(3) 0.002(3) 0.012(3) 0.007(3)
C8 0.098(4) 0.053(3) 0.066(3) 0.005(3) 0.012(3) 0.004(3)
C9 0.097(4) 0.075(4) 0.063(3) -0.001(3) 0.007(3) 0.001(3)
C10 0.091(4) 0.077(4) 0.072(4) -0.004(3) 0.010(3) -0.006(3)
C11 0.097(4) 0.069(4) 0.070(4) 0.006(3) 0.018(3) 0.005(3)
C12 0.094(4) 0.071(4) 0.064(3) -0.003(3) 0.011(3) 0.002(3)
C13 0.089(4) 0.065(3) 0.067(3) -0.001(3) 0.005(3) -0.005(3)
C14 0.105(5) 0.117(6) 0.079(4) -0.002(4) 0.024(4) 0.000(4)
C15 0.100(6) 0.145(7) 0.135(7) 0.001(6) 0.030(5) 0.003(5)
C16 0.102(6) 0.147(8) 0.168(9) -0.012(7) 0.044(6) -0.002(6)
C17 0.129(9) 0.295(17) 0.206(13) -0.024(12) 0.056(9) 0.006(10)
C18 0.149(11) 0.294(16) 0.242(16) -0.015(14) 0.101(10) 0.001(11)

loop_
_atom_type_symbol
_atom_type_description
_atom_type_scat_dispersion_real
_atom_type_scat_dispersion_imag
_atom_type_scat_source
C C 0.0181 0.0091 'International Tables Vol C Tables 4.2.6.8 and 6.1.1.4'
H H 0.0000 0.0000 'International Tables Vol C Tables 4.2.6.8 and 6.1.1.4'
S S 0.3331 0.5567 'International Tables Vol C Tables 4.2.6.8 and 6.1.1.4'

loop_
_geom_angle_atom_site_label_1
_geom_angle_atom_site_label_2
_geom_angle_atom_site_label_3
_geom_angle
_geom_angle_site_symmetry_1
_geom_angle_site_symmetry_3
C5 S1 C2 93.1(3) . .
C3 C2 C2 130.1(6) . 7
C3 C2 S1 109.4(4) . .
C2 C2 S1 120.5(5) 7 .
C2 C3 C4 114.7(5) . .
C2 C3 H3A 122.7 . .
C4 C3 H3A 122.7 . .
C3 C4 C5 112.8(5) . .
C3 C4 H4A 123.6 . .
C5 C4 H4A 123.6 . .
C4 C5 C6 127.9(6) . .
C4 C5 S1 109.9(4) . .
C6 C5 S1 122.1(5) . .
C7 C6 C5 127.5(6) . .
C7 C6 H6A 116.3 . .
C5 C6 H6A 116.3 . .
C6 C7 C8 130.5(6) . .
C6 C7 H7A 114.8 . .
C8 C7 H7A 114.8 . .
C9 C8 C13 116.2(6) . .
C9 C8 C7 120.7(6) . .
C13 C8 C7 123.1(6) . .
C10 C9 C8 122.6(6) . .
C10 C9 H9A 118.7 . .
C8 C9 H9A 118.7 . .
C9 C10 C11 121.3(6) . .
C9 C10 H10A 119.4 . .
C11 C10 H10A 119.4 . .
C12 C11 C10 115.6(6) . .
C12 C11 C14 122.2(6) . .
C10 C11 C14 122.2(6) . .
C13 C12 C11 123.5(6) . .
C13 C12 H12A 118.2 . .
C11 C12 H12A 118.2 . .
C12 C13 C8 120.9(6) . .
C12 C13 H13A 119.6 . .
C8 C13 H13A 119.6 . .
C15 C14 C11 123.7(7) . .
C15 C14 H14A 106.4 . .
C11 C14 H14A 106.4 . .
C15 C14 H14B 106.4 . .
C11 C14 H14B 106.4 . .
H14A C14 H14B 106.5 . .
C14 C15 C16 117.8(8) . .
C14 C15 H15A 107.9 . .
C16 C15 H15A 107.9 . .
C14 C15 H15B 107.9 . .
C16 C15 H15B 107.9 . .
H15A C15 H15B 107.2 . .
C17 C16 C15 119.1(10) . .
C17 C16 H16A 107.6 . .
C15 C16 H16A 107.5 . .
C17 C16 H16B 107.5 . .
C15 C16 H16B 107.5 . .
H16A C16 H16B 107.0 . .
C16 C17 C18 115.5(12) . .
C16 C17 H17A 108.4 . .
C18 C17 H17A 108.4 . .
C16 C17 H17B 108.4 . .
C18 C17 H17B 108.4 . .
H17A C17 H17B 107.5 . .
C17 C18 H18A 109.5 . .
C17 C18 H18B 109.5 . .
H18A C18 H18B 109.5 . .
C17 C18 H18C 109.5 . .
H18A C18 H18C 109.5 . .
H18B C18 H18C 109.5 . .

loop_
_geom_bond_atom_site_label_1
_geom_bond_atom_site_label_2
_geom_bond_distance
_geom_bond_site_symmetry_2
S1 C5 1.709(6) .
S1 C2 1.736(5) .
C2 C3 1.360(7) .
C2 C2 1.429(10) 7
C3 C4 1.394(8) .
C3 H3A 0.9300 .
C4 C5 1.394(8) .
C4 H4A 0.9300 .
C5 C6 1.446(7) .
C6 C7 1.303(8) .
C6 H6A 0.9300 .
C7 C8 1.455(8) .
C7 H7A 0.9300 .
C8 C9 1.383(8) .
C8 C13 1.406(8) .
C9 C10 1.367(8) .
C9 H9A 0.9300 .
C10 C11 1.417(8) .
C10 H10A 0.9300 .
C11 C12 1.374(8) .
C11 C14 1.483(9) .
C12 C13 1.366(8) .
C12 H12A 0.9300 .
C13 H13A 0.9300 .
C14 C15 1.416(10) .
C14 H14A 0.9700 .
C14 H14B 0.9700 .
C15 C16 1.497(11) .
C15 H15A 0.9700 .
C15 H15B 0.9700 .
C16 C17 1.411(14) .
C16 H16A 0.9700 .
C16 H16B 0.9700 .
C17 C18 1.522(13) .
C17 H17A 0.9700 .
C17 H17B 0.9700 .
C18 H18A 0.9600 .
C18 H18B 0.9600 .
C18 H18C 0.9600 .

loop_
_geom_torsion_atom_site_label_1
_geom_torsion_atom_site_label_2
_geom_torsion_atom_site_label_3
_geom_torsion_atom_site_label_4
_geom_torsion
_geom_torsion_site_symmetry_1
_geom_torsion_site_symmetry_4
C5 S1 C2 C3 0.3(4) . .
C5 S1 C2 C2 -179.5(6) . 7
C2 C2 C3 C4 179.9(6) 7 .
S1 C2 C3 C4 0.1(6) . .
C2 C3 C4 C5 -0.6(6) . .
C3 C4 C5 C6 -176.8(5) . .
C3 C4 C5 S1 0.9(6) . .
C2 S1 C5 C4 -0.7(4) . .
C2 S1 C5 C6 177.1(4) . .
C4 C5 C6 C7 8.2(9) . .
S1 C5 C6 C7 -169.1(5) . .
C5 C6 C7 C8 -179.5(5) . .
C6 C7 C8 C9 168.5(6) . .
C6 C7 C8 C13 -10.3(9) . .
C13 C8 C9 C10 2.2(8) . .
C7 C8 C9 C10 -176.7(5) . .
C8 C9 C10 C11 -1.0(9) . .
C9 C10 C11 C12 -1.0(8) . .
C9 C10 C11 C14 179.0(6) . .
C10 C11 C12 C13 1.9(8) . .
C14 C11 C12 C13 -178.2(6) . .
C11 C12 C13 C8 -0.6(9) . .
C9 C8 C13 C12 -1.4(8) . .
C7 C8 C13 C12 177.5(5) . .
C12 C11 C14 C15 -173.8(7) . .
C10 C11 C14 C15 6.2(11) . .
C11 C14 C15 C16 179.3(7) . .
C14 C15 C16 C17 178.9(10) . .
C15 C16 C17 C18 -179.9(10) . .
